data_4067469
loop_
_publ_author_name
'Franken, Andreas'
'McGrath, Thomas D.'
'Stone, F. Gordon A.'

_publ_section_title
;
 Toward Supramolecular Assembly of 10-Vertex {closo-2,1,10-FeC2B7}
 Clusters: Intramolecular Imidate Formation and Polymetallic, Polycluster
 Species
;
_journal_issue 10
_journal_name_full Organometallics
_journal_page_first 2234
_journal_paper_doi 10.1021/om900970x
_journal_volume 29
_journal_year 2010
_chemical_formula_sum 'C48 H54 B14 Br2 Fe2 N2 O4 P2'
_chemical_formula_weight 1207.73
_chemical_name_systematic
; 
 ? 
;
_space_group_IT_number 2
_symmetry_cell_setting triclinic
_symmetry_space_group_name_Hall '-P 1'
_symmetry_space_group_name_H-M 'P -1'
_atom_sites_solution_hydrogens geom
_atom_sites_solution_primary direct
_atom_sites_solution_secondary difmap
_audit_creation_method SHELXL-97
_cell_angle_alpha 69.099(9)
_cell_angle_beta 80.012(10)
_cell_angle_gamma 84.448(10)
_cell_formula_units_Z 1
_cell_length_a 10.6153(17)
_cell_length_b 11.1988(18)
_cell_length_c 12.078(2)
_cell_measurement_reflns_used 3503
_cell_measurement_temperature 110(2)
_cell_measurement_theta_max 23.44
_cell_measurement_theta_min 2.59
_cell_volume 1320.1(4)
_computing_cell_refinement 'Bruker APEX2 (Bruker, 2003)'
_computing_data_collection 'Bruker APEX2 (Bruker, 2003)'
_computing_data_reduction 'Bruker APEX2 (Bruker, 2003)'
_computing_molecular_graphics 'Bruker SHELXTL (Bruker, 2001)'
_computing_publication_material 'Bruker SHELXTL (Bruker, 2001)'
_computing_structure_refinement 'Bruker SHELXTL (Bruker, 2001)'
_computing_structure_solution 'Bruker SHELXTL (Bruker, 2001)'
_diffrn_ambient_temperature 110(2)
_diffrn_measured_fraction_theta_full 0.983
_diffrn_measured_fraction_theta_max 0.982
_diffrn_measurement_device_type 'Bruker-Nonius X8 APEX CCD area detector'
_diffrn_measurement_method 'phi and omega scans'
_diffrn_radiation_monochromator graphite
_diffrn_radiation_source 'fine-focus sealed tube'
_diffrn_radiation_type MoK\a
_diffrn_radiation_wavelength 0.71073
_diffrn_reflns_av_R_equivalents 0.0925
_diffrn_reflns_av_sigmaI/netI 0.0976
_diffrn_reflns_limit_h_max 12
_diffrn_reflns_limit_h_min -12
_diffrn_reflns_limit_k_max 13
_diffrn_reflns_limit_k_min -13
_diffrn_reflns_limit_l_max 14
_diffrn_reflns_limit_l_min -14
_diffrn_reflns_number 21523
_diffrn_reflns_theta_full 25.00
_diffrn_reflns_theta_max 25.35
_diffrn_reflns_theta_min 1.83
_exptl_absorpt_coefficient_mu 2.170
_exptl_absorpt_correction_T_max 0.9221
_exptl_absorpt_correction_T_min 0.6935
_exptl_absorpt_correction_type multi-scan
_exptl_absorpt_process_details 'SADABS (Bruker, 2003)'
_exptl_crystal_colour red
_exptl_crystal_density_diffrn 1.519
_exptl_crystal_density_method 'not measured'
_exptl_crystal_description plate
_exptl_crystal_F_000 610
_exptl_crystal_size_max 0.18
_exptl_crystal_size_mid 0.15
_exptl_crystal_size_min 0.04
_refine_diff_density_max 0.665
_refine_diff_density_min -0.568
_refine_diff_density_rms 0.099
_refine_ls_extinction_method none
_refine_ls_goodness_of_fit_ref 1.005
_refine_ls_hydrogen_treatment constr
_refine_ls_matrix_type full
_refine_ls_number_parameters 334
_refine_ls_number_reflns 4751
_refine_ls_number_restraints 0
_refine_ls_restrained_S_all 1.005
_refine_ls_R_factor_all 0.1024
_refine_ls_R_factor_gt 0.0489
_refine_ls_shift/su_max 0.001
_refine_ls_shift/su_mean 0.000
_refine_ls_structure_factor_coef Fsqd
_refine_ls_weighting_details 'calc w=1/[\s^2^(Fo^2^)+(0.0465P)^2^+0.2298P] where P=(Fo^2^+2Fc^2^)/3'
_refine_ls_weighting_scheme calc
_refine_ls_wR_factor_gt 0.0930
_refine_ls_wR_factor_ref 0.1109
_reflns_number_gt 2930
_reflns_number_total 4751
_reflns_threshold_expression >2sigma(I)
_cod_data_source_file om900970x_si_001.cif
_cod_data_source_block 6
_cod_original_sg_symbol_H-M P-1
_cod_database_code 4067469

loop_
_symmetry_equiv_pos_as_xyz
'x, y, z'
'-x, -y, -z'

loop_
_atom_site_label
_atom_site_type_symbol
_atom_site_fract_x
_atom_site_fract_y
_atom_site_fract_z
_atom_site_U_iso_or_equiv
_atom_site_adp_type
_atom_site_occupancy
_atom_site_symmetry_multiplicity
_atom_site_calc_flag
_atom_site_refinement_flags
Br1 Br 1.50126(5) -0.56183(5) 0.32150(6) 0.0445(2) Uani 1 1 d .
C1 C 1.1178(4) 0.1182(4) 0.2761(4) 0.0207(11) Uani 1 1 d .
O1 O 1.1938(3) 0.0027(3) 0.3135(3) 0.0253(8) Uani 1 1 d .
C2 C 1.1432(4) -0.0916(4) 0.2925(4) 0.0212(11) Uani 1 1 d .
N1 N 1.0345(3) -0.0648(3) 0.2545(3) 0.0201(9) Uani 1 1 d .
H1 H 0.9920 -0.1247 0.2474 0.024 Uiso 1 1 calc R
Fe2 Fe 0.96513(6) 0.11195(6) 0.21260(6) 0.01923(19) Uani 1 1 d .
B3 B 1.0125(5) 0.1706(5) 0.3617(6) 0.0256(14) Uani 1 1 d .
H3 H 0.9816 0.1172 0.4592 0.031 Uiso 1 1 calc R
B4 B 1.1695(5) 0.2447(5) 0.2813(5) 0.0287(14) Uani 1 1 d .
H4 H 1.2602 0.2471 0.3159 0.034 Uiso 1 1 calc R
B5 B 1.1421(5) 0.2198(5) 0.1421(5) 0.0253(14) Uani 1 1 d .
H5 H 1.2133 0.2038 0.0683 0.030 Uiso 1 1 calc R
B6 B 0.9005(5) 0.2750(5) 0.2681(5) 0.0252(14) Uani 1 1 d .
H6 H 0.7955 0.2735 0.3029 0.030 Uiso 1 1 calc R
B7 B 1.0305(5) 0.3402(5) 0.3090(6) 0.0280(14) Uani 1 1 d .
H7 H 1.0267 0.3893 0.3757 0.034 Uiso 1 1 calc R
B8 B 1.1227(5) 0.3755(5) 0.1552(5) 0.0284(14) Uani 1 1 d .
H8 H 1.1919 0.4514 0.1000 0.034 Uiso 1 1 calc R
B9 B 0.9931(5) 0.3128(5) 0.1097(5) 0.0273(14) Uani 1 1 d .
H9 H 0.9615 0.3420 0.0197 0.033 Uiso 1 1 calc R
C10 C 0.9724(5) 0.4059(5) 0.1871(5) 0.0287(12) Uani 1 1 d .
H10 H 0.9264 0.4989 0.1598 0.034 Uiso 1 1 calc R
C11 C 1.2245(4) -0.2088(4) 0.3091(4) 0.0216(11) Uani 1 1 d .
C12 C 1.1865(5) -0.3114(5) 0.2831(5) 0.0309(13) Uani 1 1 d .
H12 H 1.1041 -0.3093 0.2618 0.037 Uiso 1 1 calc R
C13 C 1.2695(5) -0.4150(5) 0.2887(5) 0.0325(13) Uani 1 1 d .
H13 H 1.2444 -0.4837 0.2697 0.039 Uiso 1 1 calc R
C14 C 1.3877(5) -0.4202(4) 0.3212(5) 0.0283(12) Uani 1 1 d .
C15 C 1.4261(5) -0.3206(5) 0.3483(5) 0.0338(13) Uani 1 1 d .
H15 H 1.5083 -0.3240 0.3707 0.041 Uiso 1 1 calc R
C16 C 1.3439(4) -0.2164(5) 0.3426(5) 0.0284(12) Uani 1 1 d .
H16 H 1.3697 -0.1483 0.3621 0.034 Uiso 1 1 calc R
C21 C 0.9443(4) 0.1229(5) 0.0685(5) 0.0245(12) Uani 1 1 d .
O21 O 0.9352(3) 0.1347(3) -0.0294(3) 0.0326(9) Uani 1 1 d .
P1 P 0.76277(11) 0.04928(11) 0.26834(11) 0.0180(3) Uani 1 1 d .
C31 C 0.6686(4) 0.0544(4) 0.4100(4) 0.0204(11) Uani 1 1 d .
H31A H 0.7179 0.0071 0.4761 0.025 Uiso 1 1 calc R
H31B H 0.6585 0.1445 0.4061 0.025 Uiso 1 1 calc R
C32 C 0.5357(4) -0.0015(4) 0.4407(4) 0.0202(11) Uani 1 1 d .
H32A H 0.4846 0.0473 0.3765 0.024 Uiso 1 1 calc R
H32B H 0.5449 -0.0912 0.4430 0.024 Uiso 1 1 calc R
C41 C 0.7633(4) -0.1207(4) 0.2861(4) 0.0171(10) Uani 1 1 d .
C42 C 0.7711(4) -0.1593(4) 0.1867(4) 0.0234(11) Uani 1 1 d .
H42 H 0.7664 -0.0977 0.1093 0.028 Uiso 1 1 calc R
C43 C 0.7860(4) -0.2893(5) 0.2026(5) 0.0278(12) Uani 1 1 d .
H43 H 0.7914 -0.3161 0.1356 0.033 Uiso 1 1 calc R
C44 C 0.7929(4) -0.3791(5) 0.3148(5) 0.0298(13) Uani 1 1 d .
H44 H 0.8004 -0.4677 0.3255 0.036 Uiso 1 1 calc R
C45 C 0.7888(4) -0.3402(5) 0.4107(5) 0.0294(12) Uani 1 1 d .
H45 H 0.7962 -0.4018 0.4876 0.035 Uiso 1 1 calc R
C46 C 0.7741(4) -0.2132(4) 0.3967(4) 0.0243(12) Uani 1 1 d .
H46 H 0.7713 -0.1879 0.4643 0.029 Uiso 1 1 calc R
C51 C 0.6547(4) 0.1308(4) 0.1593(4) 0.0202(11) Uani 1 1 d .
C52 C 0.6655(4) 0.2615(5) 0.0963(5) 0.0280(12) Uani 1 1 d .
H52 H 0.7299 0.3061 0.1094 0.034 Uiso 1 1 calc R
C53 C 0.5844(4) 0.3268(5) 0.0154(5) 0.0336(13) Uani 1 1 d .
H53 H 0.5922 0.4161 -0.0256 0.040 Uiso 1 1 calc R
C54 C 0.4926(5) 0.2638(5) -0.0062(5) 0.0377(14) Uani 1 1 d .
H54 H 0.4379 0.3092 -0.0633 0.045 Uiso 1 1 calc R
C55 C 0.4791(5) 0.1336(5) 0.0551(5) 0.0344(13) Uani 1 1 d .
H55 H 0.4154 0.0894 0.0403 0.041 Uiso 1 1 calc R
C56 C 0.5591(4) 0.0691(5) 0.1378(4) 0.0249(12) Uani 1 1 d .
H56 H 0.5487 -0.0196 0.1811 0.030 Uiso 1 1 calc R

loop_
_atom_site_aniso_label
_atom_site_aniso_U_11
_atom_site_aniso_U_22
_atom_site_aniso_U_33
_atom_site_aniso_U_23
_atom_site_aniso_U_13
_atom_site_aniso_U_12
Br1 0.0381(4) 0.0336(3) 0.0644(5) -0.0196(3) -0.0132(3) 0.0070(3)
C1 0.019(2) 0.017(3) 0.028(3) -0.008(2) -0.008(2) -0.004(2)
O1 0.0298(19) 0.0186(18) 0.032(2) -0.0083(17) -0.0156(16) -0.0031(15)
C2 0.025(3) 0.024(3) 0.014(3) -0.003(2) -0.004(2) -0.008(2)
N1 0.021(2) 0.018(2) 0.025(2) -0.011(2) -0.0047(19) -0.0038(17)
Fe2 0.0170(4) 0.0210(4) 0.0216(4) -0.0096(3) -0.0012(3) -0.0041(3)
B3 0.031(3) 0.021(3) 0.029(4) -0.013(3) -0.003(3) -0.006(3)
B4 0.027(3) 0.029(3) 0.036(4) -0.017(3) -0.007(3) -0.009(3)
B5 0.020(3) 0.033(3) 0.023(3) -0.012(3) 0.000(3) -0.005(3)
B6 0.024(3) 0.025(3) 0.028(4) -0.011(3) -0.001(3) -0.005(3)
B7 0.026(3) 0.027(3) 0.036(4) -0.016(3) -0.004(3) -0.006(3)
B8 0.029(3) 0.023(3) 0.030(4) -0.004(3) -0.001(3) -0.008(3)
B9 0.028(3) 0.027(3) 0.024(3) -0.004(3) 0.000(3) -0.010(3)
C10 0.027(3) 0.021(3) 0.036(3) -0.010(3) 0.005(2) -0.009(2)
C11 0.025(3) 0.021(3) 0.025(3) -0.014(2) -0.006(2) -0.002(2)
C12 0.025(3) 0.028(3) 0.041(4) -0.008(3) -0.016(3) -0.002(2)
C13 0.032(3) 0.023(3) 0.046(4) -0.012(3) -0.014(3) 0.000(2)
C14 0.029(3) 0.023(3) 0.030(3) -0.006(3) -0.004(3) 0.001(2)
C15 0.026(3) 0.038(3) 0.044(4) -0.019(3) -0.014(3) -0.001(2)
C16 0.023(3) 0.032(3) 0.037(3) -0.019(3) -0.007(2) -0.002(2)
C21 0.021(3) 0.026(3) 0.027(3) -0.010(3) -0.002(2) -0.004(2)
O21 0.034(2) 0.039(2) 0.026(2) -0.0129(19) -0.0047(18) -0.0018(17)
P1 0.0167(6) 0.0199(7) 0.0189(7) -0.0088(6) -0.0007(5) -0.0041(5)
C31 0.021(3) 0.023(3) 0.020(3) -0.010(2) 0.000(2) -0.007(2)
C32 0.021(3) 0.024(3) 0.021(3) -0.015(2) 0.003(2) -0.006(2)
C41 0.010(2) 0.021(3) 0.021(3) -0.008(2) 0.000(2) -0.0051(19)
C42 0.021(3) 0.026(3) 0.025(3) -0.009(3) -0.004(2) -0.007(2)
C43 0.026(3) 0.031(3) 0.035(3) -0.021(3) -0.004(2) -0.001(2)
C44 0.028(3) 0.024(3) 0.037(4) -0.010(3) -0.002(3) -0.005(2)
C45 0.027(3) 0.027(3) 0.029(3) -0.003(3) -0.004(2) -0.001(2)
C46 0.023(3) 0.028(3) 0.021(3) -0.009(3) 0.000(2) -0.005(2)
C51 0.016(2) 0.026(3) 0.022(3) -0.013(2) -0.001(2) 0.001(2)
C52 0.023(3) 0.028(3) 0.034(3) -0.012(3) -0.005(2) -0.005(2)
C53 0.024(3) 0.030(3) 0.042(4) -0.006(3) -0.004(3) -0.004(2)
C54 0.030(3) 0.045(4) 0.033(3) -0.006(3) -0.015(3) 0.007(3)
C55 0.029(3) 0.039(3) 0.042(4) -0.018(3) -0.016(3) -0.001(3)
C56 0.023(3) 0.025(3) 0.030(3) -0.013(3) -0.006(2) 0.003(2)

loop_
_atom_type_symbol
_atom_type_description
_atom_type_scat_dispersion_real
_atom_type_scat_dispersion_imag
_atom_type_scat_source
C C 0.0033 0.0016 'International Tables Vol C Tables 4.2.6.8 and 6.1.1.4'
H H 0.0000 0.0000 'International Tables Vol C Tables 4.2.6.8 and 6.1.1.4'
B B 0.0013 0.0007 'International Tables Vol C Tables 4.2.6.8 and 6.1.1.4'
N N 0.0061 0.0033 'International Tables Vol C Tables 4.2.6.8 and 6.1.1.4'
O O 0.0106 0.0060 'International Tables Vol C Tables 4.2.6.8 and 6.1.1.4'
P P 0.1023 0.0942 'International Tables Vol C Tables 4.2.6.8 and 6.1.1.4'
Fe Fe 0.3463 0.8444 'International Tables Vol C Tables 4.2.6.8 and 6.1.1.4'
Br Br -0.2901 2.4595 'International Tables Vol C Tables 4.2.6.8 and 6.1.1.4'

loop_
_geom_angle_atom_site_label_1
_geom_angle_atom_site_label_2
_geom_angle_atom_site_label_3
_geom_angle
_geom_angle_site_symmetry_1
O1 C1 B4 118.0(4) .
O1 C1 B3 125.7(4) .
B4 C1 B3 72.2(3) .
O1 C1 B5 122.0(4) .
B4 C1 B5 71.7(3) .
B3 C1 B5 111.9(4) .
O1 C1 Fe2 117.2(3) .
B4 C1 Fe2 124.6(3) .
B3 C1 Fe2 79.5(3) .
B5 C1 Fe2 76.7(3) .
C2 O1 C1 110.5(3) .
N1 C2 O1 116.1(4) .
N1 C2 C11 128.8(4) .
O1 C2 C11 115.0(4) .
C2 N1 Fe2 118.8(3) .
C2 N1 H1 120.6 .
Fe2 N1 H1 120.6 .
C21 Fe2 C1 130.6(2) .
C21 Fe2 N1 93.76(19) .
C1 Fe2 N1 77.01(16) .
C21 Fe2 B9 77.3(2) .
C1 Fe2 B9 85.7(2) .
N1 Fe2 B9 148.04(19) .
C21 Fe2 B6 117.6(2) .
C1 Fe2 B6 84.17(19) .
N1 Fe2 B6 148.52(19) .
B9 Fe2 B6 52.2(2) .
C21 Fe2 B5 91.6(2) .
C1 Fe2 B5 45.1(2) .
N1 Fe2 B5 101.14(18) .
B9 Fe2 B5 49.4(2) .
B6 Fe2 B5 82.2(2) .
C21 Fe2 P1 85.70(15) .
C1 Fe2 P1 142.24(15) .
N1 Fe2 P1 92.56(11) .
B9 Fe2 P1 116.85(16) .
B6 Fe2 P1 87.04(15) .
B5 Fe2 P1 166.20(15) .
C21 Fe2 B3 159.5(2) .
C1 Fe2 B3 43.96(19) .
N1 Fe2 B3 102.28(18) .
B9 Fe2 B3 82.3(2) .
B6 Fe2 B3 48.3(2) .
B5 Fe2 B3 72.9(2) .
P1 Fe2 B3 106.05(15) .
C1 B3 B7 105.6(4) .
C1 B3 B6 107.0(4) .
B7 B3 B6 61.1(3) .
C1 B3 B4 53.7(3) .
B7 B3 B4 58.3(3) .
B6 B3 B4 101.6(4) .
C1 B3 Fe2 56.6(2) .
B7 B3 Fe2 109.8(4) .
B6 B3 Fe2 63.1(2) .
B4 B3 Fe2 97.0(3) .
C1 B3 H3 124.6 .
B7 B3 H3 120.2 .
B6 B3 H3 121.2 .
B4 B3 H3 130.1 .
Fe2 B3 H3 123.6 .
C1 B4 B7 106.0(4) .
C1 B4 B8 106.8(4) .
B7 B4 B8 62.6(3) .
C1 B4 B5 54.5(3) .
B7 B4 B5 101.7(4) .
B8 B4 B5 58.5(3) .
C1 B4 B3 54.1(3) .
B7 B4 B3 58.4(3) .
B8 B4 B3 102.7(4) .
B5 B4 B3 90.1(3) .
C1 B4 H4 123.6 .
B7 B4 H4 121.4 .
B8 B4 H4 120.6 .
B5 B4 H4 131.0 .
B3 B4 H4 130.7 .
C1 B5 B8 106.5(4) .
C1 B5 B9 108.4(4) .
B8 B5 B9 61.3(3) .
C1 B5 B4 53.9(3) .
B8 B5 B4 58.7(3) .
B9 B5 B4 102.4(4) .
C1 B5 Fe2 58.2(2) .
B8 B5 Fe2 112.2(3) .
B9 B5 Fe2 64.2(2) .
B4 B5 Fe2 99.5(3) .
C1 B5 H5 123.9 .
B8 B5 H5 119.5 .
B9 B5 H5 120.6 .
B4 B5 H5 129.5 .
Fe2 B5 H5 121.4 .
C10 B6 B3 107.4(4) .
C10 B6 B7 54.5(3) .
B3 B6 B7 58.7(3) .
C10 B6 B9 53.4(3) .
B3 B6 B9 103.0(4) .
B7 B6 B9 89.2(4) .
C10 B6 Fe2 114.4(3) .
B3 B6 Fe2 68.6(2) .
B7 B6 Fe2 112.2(3) .
B9 B6 Fe2 63.7(2) .
C10 B6 H6 122.5 .
B3 B6 H6 120.0 .
B7 B6 H6 129.6 .
B9 B6 H6 132.2 .
Fe2 B6 H6 111.9 .
C10 B7 B4 108.4(4) .
C10 B7 B3 109.9(4) .
B4 B7 B3 63.3(3) .
C10 B7 B6 55.8(3) .
B4 B7 B6 104.5(4) .
B3 B7 B6 60.2(3) .
C10 B7 B8 54.7(3) .
B4 B7 B8 58.9(3) .
B3 B7 B8 103.6(4) .
B6 B7 B8 91.1(4) .
C10 B7 H7 121.9 .
B4 B7 H7 119.9 .
B3 B7 H7 119.2 .
B6 B7 H7 129.6 .
B8 B7 H7 130.9 .
C10 B8 B5 108.4(4) .
C10 B8 B4 107.4(4) .
B5 B8 B4 62.8(3) .
C10 B8 B9 55.0(3) .
B5 B8 B9 60.3(3) .
B4 B8 B9 104.6(4) .
C10 B8 B7 54.0(3) .
B5 B8 B7 101.9(4) .
B4 B8 B7 58.5(3) .
B9 B8 B7 90.3(4) .
C10 B8 H8 122.9 .
B5 B8 H8 120.2 .
B4 B8 H8 120.1 .
B9 B8 H8 129.5 .
B7 B8 H8 131.8 .
C10 B9 B5 106.7(4) .
C10 B9 B8 54.9(3) .
B5 B9 B8 58.5(3) .
C10 B9 B6 54.0(3) .
B5 B9 B6 100.6(4) .
B8 B9 B6 89.4(4) .
C10 B9 Fe2 115.2(4) .
B5 B9 Fe2 66.3(3) .
B8 B9 Fe2 111.8(4) .
B6 B9 Fe2 64.0(2) .
C10 B9 H9 121.9 .
B5 B9 H9 122.0 .
B8 B9 H9 129.2 .
B6 B9 H9 132.4 .
Fe2 B9 H9 112.3 .
B7 C10 B8 71.3(4) .
B7 C10 B9 110.5(4) .
B8 C10 B9 70.1(3) .
B7 C10 B6 69.7(4) .
B8 C10 B6 110.0(4) .
B9 C10 B6 72.6(3) .
B7 C10 H10 125.2 .
B8 C10 H10 125.2 .
B9 C10 H10 124.3 .
B6 C10 H10 124.7 .
C16 C11 C12 118.7(4) .
C16 C11 C2 120.4(4) .
C12 C11 C2 120.8(4) .
C13 C12 C11 119.6(4) .
C13 C12 H12 120.2 .
C11 C12 H12 120.2 .
C14 C13 C12 120.8(4) .
C14 C13 H13 119.6 .
C12 C13 H13 119.6 .
C13 C14 C15 120.4(4) .
C13 C14 Br1 119.2(4) .
C15 C14 Br1 120.3(4) .
C16 C15 C14 119.2(5) .
C16 C15 H15 120.4 .
C14 C15 H15 120.4 .
C15 C16 C11 121.3(4) .
C15 C16 H16 119.3 .
C11 C16 H16 119.3 .
O21 C21 Fe2 176.6(4) .
C51 P1 C41 105.4(2) .
C51 P1 C31 102.5(2) .
C41 P1 C31 102.9(2) .
C51 P1 Fe2 114.99(15) .
C41 P1 Fe2 108.03(14) .
C31 P1 Fe2 121.33(14) .
C32 C31 P1 115.2(3) .
C32 C31 H31A 108.5 .
P1 C31 H31A 108.5 .
C32 C31 H31B 108.5 .
P1 C31 H31B 108.5 .
H31A C31 H31B 107.5 .
C32 C32 C31 113.0(4) 2_656
C32 C32 H32A 109.0 2_656
C31 C32 H32A 109.0 .
C32 C32 H32B 109.0 2_656
C31 C32 H32B 109.0 .
H32A C32 H32B 107.8 .
C46 C41 C42 118.6(4) .
C46 C41 P1 119.6(3) .
C42 C41 P1 121.2(4) .
C43 C42 C41 119.3(5) .
C43 C42 H42 120.3 .
C41 C42 H42 120.3 .
C44 C43 C42 120.5(5) .
C44 C43 H43 119.7 .
C42 C43 H43 119.7 .
C45 C44 C43 119.7(5) .
C45 C44 H44 120.1 .
C43 C44 H44 120.1 .
C46 C45 C44 120.5(5) .
C46 C45 H45 119.8 .
C44 C45 H45 119.8 .
C45 C46 C41 121.4(4) .
C45 C46 H46 119.3 .
C41 C46 H46 119.3 .
C56 C51 C52 117.7(4) .
C56 C51 P1 123.0(4) .
C52 C51 P1 119.2(3) .
C53 C52 C51 121.0(4) .
C53 C52 H52 119.5 .
C51 C52 H52 119.5 .
C54 C53 C52 120.4(5) .
C54 C53 H53 119.8 .
C52 C53 H53 119.8 .
C53 C54 C55 120.1(5) .
C53 C54 H54 120.0 .
C55 C54 H54 120.0 .
C56 C55 C54 119.2(5) .
C56 C55 H55 120.4 .
C54 C55 H55 120.4 .
C55 C56 C51 121.5(5) .
C55 C56 H56 119.2 .
C51 C56 H56 119.2 .

loop_
_geom_bond_atom_site_label_1
_geom_bond_atom_site_label_2
_geom_bond_distance
_geom_bond_site_symmetry_2
Br1 C14 1.896(5) .
C1 O1 1.426(5) .
C1 B4 1.593(6) .
C1 B3 1.602(7) .
C1 B5 1.606(7) .
C1 Fe2 1.926(4) .
O1 C2 1.347(5) .
C2 N1 1.284(5) .
C2 C11 1.470(6) .
N1 Fe2 1.962(4) .
N1 H1 0.8800 .
Fe2 C21 1.752(5) .
Fe2 B9 2.168(6) .
Fe2 B6 2.174(5) .
Fe2 B5 2.205(5) .
Fe2 P1 2.2390(13) .
Fe2 B3 2.269(5) .
B3 B7 1.793(8) .
B3 B6 1.820(8) .
B3 B4 1.882(8) .
B3 H3 1.1200 .
B4 B7 1.792(8) .
B4 B8 1.800(8) .
B4 B5 1.873(8) .
B4 H4 1.1200 .
B5 B8 1.795(7) .
B5 B9 1.829(8) .
B5 H5 1.1200 .
B6 C10 1.619(7) .
B6 B7 1.836(7) .
B6 B9 1.911(8) .
B6 H6 1.1200 .
B7 C10 1.595(8) .
B7 B8 1.866(9) .
B7 H7 1.1200 .
B8 C10 1.607(7) .
B8 B9 1.846(8) .
B8 H8 1.1200 .
B9 C10 1.609(7) .
B9 H9 1.1200 .
C10 H10 1.0699 .
C11 C16 1.382(6) .
C11 C12 1.405(6) .
C12 C13 1.375(6) .
C12 H12 0.9500 .
C13 C14 1.369(6) .
C13 H13 0.9500 .
C14 C15 1.383(6) .
C15 C16 1.377(6) .
C15 H15 0.9500 .
C16 H16 0.9500 .
C21 O21 1.162(5) .
P1 C51 1.830(5) .
P1 C41 1.838(4) .
P1 C31 1.843(4) .
C31 C32 1.532(6) .
C31 H31A 0.9900 .
C31 H31B 0.9900 .
C32 C32 1.511(8) 2_656
C32 H32A 0.9900 .
C32 H32B 0.9900 .
C41 C46 1.383(6) .
C41 C42 1.401(6) .
C42 C43 1.395(6) .
C42 H42 0.9500 .
C43 C44 1.379(7) .
C43 H43 0.9500 .
C44 C45 1.369(6) .
C44 H44 0.9500 .
C45 C46 1.368(6) .
C45 H45 0.9500 .
C46 H46 0.9500 .
C51 C56 1.389(6) .
C51 C52 1.393(6) .
C52 C53 1.374(7) .
C52 H52 0.9500 .
C53 C54 1.367(7) .
C53 H53 0.9500 .
C54 C55 1.389(7) .
C54 H54 0.9500 .
C55 C56 1.379(7) .
C55 H55 0.9500 .
C56 H56 0.9500 .
